data_1563122
loop_
_publ_author_name
'Kataoka, Kunimitsu'
'Kijima, Norihito'
'Hayakawa, Hiroshi'
'Iyo, Akira'
'Ohshima, Ken-ichi'
'Akimoto, Junji'

_publ_section_title
;
 Synthesis, structure and physical properties of reduced barium titanate
 Ba2Ti13O22
;
_journal_issue 11
_journal_name_full 'Journal of Solid State Chemistry'
_journal_page_first 3117
_journal_page_last 3120
_journal_paper_doi 10.1016/j.jssc.2011.09.008
_journal_volume 184
_journal_year 2011
_chemical_formula_sum 'Ba2 O22 Ti13'
_space_group_IT_number 64
_space_group_name_Hall '-B 2ab 2'
_space_group_name_H-M_alt 'B m e b'
_symmetry_Int_Tables_number 64
_symmetry_space_group_name_Hall '-B 2ab 2'
_symmetry_space_group_name_H-M 'B m e b'
_cell_angle_alpha 90.000
_cell_angle_beta 90.000
_cell_angle_gamma 90.000
_cell_formula_units_Z 4
_cell_length_a 11.67058(11)
_cell_length_b 14.12020(13)
_cell_length_c 10.06121(9)
_cell_volume 1658.00(3)
_pd_proc_ls_prof_R_factor 0.0712
_pd_proc_ls_prof_wR_factor 0.1023
_refine_ls_goodness_of_fit_ref 1.98
_cod_data_source_file JSSC-2011-184-3117.cif
_cod_data_source_block I
_cod_original_cell_volume 1657.995(20)
_cod_original_sg_symbol_Hall -B_2bc_2
_cod_original_sg_symbol_H-M 'B m a b'
_cod_database_code 1563122

loop_
_symmetry_equiv_pos_site_id
_symmetry_equiv_pos_as_xyz
1 x,y,z
2 -x,0.500-y,0.500+z
3 x,-y,-z
4 -x,0.500+y,0.500-z
5 -x,-y,-z
6 x,0.500+y,0.500-z
7 -x,y,z
8 x,0.500-y,0.500+z
9 0.500+x,y,0.500+z
10 0.500-x,0.500-y,1.000+z
11 0.500+x,-y,0.500-z
12 0.500-x,0.500+y,1.000-z
13 0.500-x,-y,0.500-z
14 0.500+x,0.500+y,1.000-z
15 0.500-x,y,0.500+z
16 0.500+x,0.500-y,1.000+z

loop_
_atom_site_label
_atom_site_type_symbol
_atom_site_fract_x
_atom_site_fract_y
_atom_site_fract_z
_atom_site_adp_type
_atom_site_U_iso_or_equiv
_atom_site_symmetry_multiplicity
_atom_site_occupancy
Ba1 Ba 0 0.08741(10) 0.33099(13) Uiso 0.0101(3) 8 1
Ti1 Ti 0 0.3338(3) 0.1677(4) Uiso 0.0076(4) 8 1
Ti2 Ti 0 0 0 Uiso 0.0076(4) 4 1
Ti3 Ti 0.2519(2) 0.15265(16) 0.1770(3) Uiso 0.0076(4) 16 1
Ti4 Ti 0.2598(3) 0 0 Uiso 0.0076(4) 8 1
Ti5 Ti 0.1294(2) 0.32401(17) 0.4289(3) Uiso 0.0076(4) 16 1
O1 O 0.2477(6) 0.4095(6) 0.3519(8) Uiso 0.0007(8) 16 1
O2 O 0 0.2504(9) 0.0045(11) Uiso 0.0007(8) 8 1
O3 O 0.25 0.25 0.0247(11) Uiso 0.0007(8) 8 1
O4 O 0.1238(6) 0.0803(6) 0.0866(8) Uiso 0.0007(8) 16 1
O5 O 0 0.4022(8) 0.3399(11) Uiso 0.0007(8) 8 1
O6 O 0.1281(6) 0.2517(6) 0.2528(9) Uiso 0.0007(8) 16 1
O7 O 0.1210(6) 0.4190(6) 0.0963(9) Uiso 0.0007(8) 16 1

loop_
_atom_type_symbol
_atom_type_scat_dispersion_real
_atom_type_scat_dispersion_imag
_atom_type_scat_source
Ba -1.0456 8.4617 'International Tables Vol C tables 4.2.6.8 and 6.1.1.1'
O 0.0492 0.0322 'International Tables Vol C tables 4.2.6.8 and 6.1.1.1'
Ti 0.2191 1.8069 'International Tables Vol C tables 4.2.6.8 and 6.1.1.1'
